data_7213090
loop_
_publ_author_name
'Long, Nicholas J.'
'Parker, David G.'
'Speyer, Paul R.'
'White, Andrew J. P.'
'Williams, David J.'

_publ_section_title
;
 Efficient syntheses of polymerisable pendant arm azamacrocycles and
 formation of poly(vinylbenzyltriazacyclododecane)
;
_journal_issue 12
_journal_name_full 'Journal of the Chemical Society, Perkin Transactions 1'
_journal_page_first 1621
_journal_paper_doi 10.1039/a903318a
_journal_year 1999
_chemical_formula_sum 'C18 H30 N4 O3'
_chemical_formula_weight 350.46
_chemical_name_systematic
; 
 ? 
;
_space_group_IT_number 14
_symmetry_cell_setting monoclinic
_symmetry_space_group_name_Hall '-P 2ybc'
_symmetry_space_group_name_H-M 'P 1 21/c 1'
_atom_sites_solution_hydrogens geom
_atom_sites_solution_primary direct
_atom_sites_solution_secondary difmap
_audit_creation_method SHELXL
_cell_angle_alpha 90.00
_cell_angle_beta 97.215(13)
_cell_angle_gamma 90.00
_cell_formula_units_Z 4
_cell_length_a 9.382(2)
_cell_length_b 12.1345(12)
_cell_length_c 17.121(2)
_cell_measurement_reflns_used 26
_cell_measurement_temperature 293(2)
_cell_measurement_theta_max 12.49
_cell_measurement_theta_min 5.22
_cell_volume 1933.7(5)
_computing_cell_refinement 'Siemens XSCANS'
_computing_data_collection 'Siemens XSCANS'
_computing_data_reduction 'Siemens SHELXTL'
_computing_molecular_graphics 'Siemens SHELXTL'
_computing_publication_material 'Siemens SHELXTL'
_computing_structure_refinement 'SHELXL-93 (Sheldrick, 1993)'
_computing_structure_solution 'SHELXS-86 (Sheldrick, 1990)'
_diffrn_ambient_temperature 293(2)
_diffrn_measurement_device 'Siemens P4'
_diffrn_measurement_method '\w scans'
_diffrn_radiation_monochromator graphite
_diffrn_radiation_source 'fine-focus sealed tube'
_diffrn_radiation_type MoK\a
_diffrn_radiation_wavelength 0.71073
_diffrn_reflns_av_R_equivalents 0.0323
_diffrn_reflns_av_sigmaI/netI 0.0599
_diffrn_reflns_limit_h_max 11
_diffrn_reflns_limit_h_min 0
_diffrn_reflns_limit_k_max 14
_diffrn_reflns_limit_k_min 0
_diffrn_reflns_limit_l_max 20
_diffrn_reflns_limit_l_min -20
_diffrn_reflns_number 3630
_diffrn_reflns_theta_max 25.00
_diffrn_reflns_theta_min 2.06
_diffrn_standards_decay_% 7.11
_diffrn_standards_interval_count 97
_diffrn_standards_number 3
_exptl_absorpt_coefficient_mu 0.083
_exptl_absorpt_correction_type none
_exptl_crystal_colour Clear
_exptl_crystal_density_diffrn 1.204
_exptl_crystal_description blocks
_exptl_crystal_F_000 760
_exptl_crystal_size_max 0.90
_exptl_crystal_size_mid 0.43
_exptl_crystal_size_min 0.37
_refine_diff_density_max 0.146
_refine_diff_density_min -0.144
_refine_diff_density_rms 0.034
_refine_ls_extinction_coef 0.0056(16)
_refine_ls_extinction_expression Fc^*^=kFc[1+0.001xFc^2^\l^3^/sin(2\q)]^-1/4^
_refine_ls_extinction_method SHELXL
_refine_ls_goodness_of_fit_all 1.009
_refine_ls_goodness_of_fit_obs 1.097
_refine_ls_matrix_type full
_refine_ls_number_parameters 239
_refine_ls_number_reflns 3019
_refine_ls_number_restraints 3
_refine_ls_restrained_S_all 1.045
_refine_ls_restrained_S_obs 1.096
_refine_ls_R_factor_all 0.0902
_refine_ls_R_factor_obs 0.0520
_refine_ls_shift/esd_max 0.000
_refine_ls_shift/esd_mean 0.000
_refine_ls_structure_factor_coef Fsqd
_refine_ls_weighting_details 'w=1/[\s^2^(Fo^2^)+(0.0601P)^2^+0.0000P] where P=(Fo^2^+2Fc^2^)/3'
_refine_ls_weighting_scheme calc
_refine_ls_wR_factor_all 0.1463
_refine_ls_wR_factor_obs 0.1213
_reflns_number_observed 2203
_reflns_number_total 3408
_reflns_observed_criterion >2sigma(I)
_cod_data_source_file 903318asup1.cif
_cod_data_source_block NL9804
_cod_depositor_comments
;
The following automatic conversions were performed:

'_symmetry_cell_setting' value 'Monoclinic' changed to 'monoclinic'
according to /home/saulius/struct/CIF-dictionaries/cif_core.dic
dictionary named 'cif_core.dic' version 2.4.2 from 2011-04-26.

Automatic conversion script
Id: cif_fix_values 1891 2012-01-12 08:04:46Z andrius 

The following automatic conversions were performed:

'_refine_ls_weighting_scheme' value 'calc
w=1/[\s^2^(Fo^2^)+(0.0601P)^2^+0.0000P] where P=(Fo^2^+2Fc^2^)/3' was
changed to 'calc'. New tag '_refine_ls_weighting_details' was
created. The value of the new tag was set to
'w=1/[\s^2^(Fo^2^)+(0.0601P)^2^+0.0000P] where P=(Fo^2^+2Fc^2^)/3'.

Automatic conversion script
Id: cif_fix_values 3143 2015-03-26 13:38:13Z robertas 
;
_cod_original_sg_symbol_H-M P2(1)/c
_cod_database_code 7213090

loop_
_symmetry_equiv_pos_as_xyz
'x, y, z'
'-x, y+1/2, -z+1/2'
'-x, -y, -z'
'x, -y-1/2, z-1/2'

loop_
_atom_site_aniso_label
_atom_site_aniso_U_11
_atom_site_aniso_U_22
_atom_site_aniso_U_33
_atom_site_aniso_U_23
_atom_site_aniso_U_13
_atom_site_aniso_U_12
N1 0.0584(12) 0.0471(10) 0.0490(10) -0.0016(8) 0.0004(9) 0.0007(9)
C2 0.076(2) 0.068(2) 0.0595(15) -0.0009(13) -0.0141(13) 0.0130(14)
C3 0.107(3) 0.069(2) 0.0459(13) 0.0077(12) -0.0123(14) -0.002(2)
C4 0.110(3) 0.0567(15) 0.0525(14) 0.0109(12) 0.0049(15) -0.013(2)
N5 0.084(2) 0.0484(11) 0.0479(10) -0.0036(9) 0.0098(10) -0.0139(11)
C6 0.078(2) 0.069(2) 0.067(2) -0.0083(13) 0.0209(14) -0.0243(15)
C7 0.058(2) 0.078(2) 0.084(2) -0.011(2) 0.0176(14) -0.0069(14)
C8 0.065(2) 0.075(2) 0.065(2) -0.0025(14) -0.0045(13) -0.0004(15)
N9 0.0638(12) 0.0492(11) 0.0382(9) 0.0013(8) 0.0034(8) 0.0028(9)
C10 0.075(2) 0.0419(12) 0.0520(13) 0.0017(9) 0.0100(12) 0.0054(11)
C11 0.078(2) 0.0441(12) 0.0651(15) 0.0016(11) 0.0160(13) -0.0078(12)
C12 0.065(2) 0.0574(14) 0.0638(15) -0.0061(12) 0.0024(13) -0.0097(13)
C13 0.059(2) 0.0607(15) 0.073(2) -0.0051(13) 0.0164(13) -0.0047(13)
C14 0.0510(13) 0.0577(13) 0.0491(12) -0.0013(10) 0.0055(10) 0.0063(11)
C15 0.0554(15) 0.071(2) 0.0622(14) 0.0027(12) 0.0191(12) 0.0082(13)
C16 0.072(2) 0.071(2) 0.0590(14) 0.0070(13) 0.0237(13) 0.0291(15)
C17 0.070(2) 0.0577(13) 0.0399(11) 0.0002(10) 0.0001(11) 0.0181(13)
C18 0.0540(15) 0.063(2) 0.067(2) -0.0141(13) 0.0008(12) 0.0066(12)
C19 0.0476(14) 0.0588(14) 0.077(2) -0.0182(13) 0.0080(12) 0.0075(12)
C20 0.104(2) 0.057(2) 0.0556(14) -0.0083(12) 0.0012(15) 0.023(2)
C21 0.138(3) 0.055(2) 0.060(2) -0.0069(13) 0.011(2) 0.002(2)
N 0.0551(12) 0.0589(12) 0.0508(11) -0.0022(9) 0.0080(9) 0.0042(10)
O1 0.136(2) 0.0801(14) 0.0475(10) -0.0024(10) 0.0115(12) 0.0133(15)
O2 0.108(2) 0.0647(12) 0.0647(11) 0.0113(10) 0.0223(11) 0.0139(12)
O3 0.106(2) 0.0612(12) 0.0760(13) -0.0161(10) 0.0135(12) -0.0074(12)

loop_
_atom_site_label
_atom_site_type_symbol
_atom_site_fract_x
_atom_site_fract_y
_atom_site_fract_z
_atom_site_U_iso_or_equiv
_atom_site_thermal_displace_type
_atom_site_occupancy
_atom_site_calc_flag
_atom_site_refinement_flags
N1 N 0.3594(2) 0.0981(2) 0.19536(12) 0.0520(5) Uani 1 d .
C2 C 0.4167(3) 0.0337(3) 0.2651(2) 0.0695(8) Uani 1 d .
H2A H 0.5110(3) 0.0622(3) 0.2848(2) 0.083 Uiso 1 calc R
H2B H 0.4289(3) -0.0420(3) 0.2491(2) 0.083 Uiso 1 calc R
C3 C 0.3243(4) 0.0344(3) 0.3320(2) 0.0755(9) Uani 1 d .
H3A H 0.3679(4) -0.0143(3) 0.3732(2) 0.091 Uiso 1 calc R
H3B H 0.3252(4) 0.1082(3) 0.3538(2) 0.091 Uiso 1 calc R
C4 C 0.1693(4) -0.0005(2) 0.3097(2) 0.0735(9) Uani 1 d .
H4A H 0.1653(4) -0.0623(2) 0.2736(2) 0.088 Uiso 1 calc R
H4B H 0.1290(4) -0.0239(2) 0.3565(2) 0.088 Uiso 1 calc R
N5 N 0.0853(3) 0.0908(2) 0.27281(12) 0.0598(6) Uani 1 d D
H5A H 0.0927(39) 0.1494(17) 0.3053(16) 0.084(11) Uiso 1 d D
C6 C -0.0686(3) 0.0697(3) 0.2525(2) 0.0703(8) Uani 1 d .
H6A H -0.1147(3) 0.0648(3) 0.3000(2) 0.084 Uiso 1 calc R
H6B H -0.0830(3) 0.0004(3) 0.2243(2) 0.084 Uiso 1 calc R
C7 C -0.1331(3) 0.1629(3) 0.2015(2) 0.0724(8) Uani 1 d .
H7A H -0.1094(3) 0.2321(3) 0.2285(2) 0.087 Uiso 1 calc R
H7B H -0.2369(3) 0.1555(3) 0.1949(2) 0.087 Uiso 1 calc R
C8 C -0.0824(3) 0.1675(3) 0.1211(2) 0.0692(7) Uani 1 d .
H8A H -0.1134(3) 0.1012(3) 0.0922(2) 0.083 Uiso 1 calc R
H8B H -0.1272(3) 0.2299(3) 0.0923(2) 0.083 Uiso 1 calc R
N9 N 0.0768(2) 0.1776(2) 0.12491(11) 0.0507(5) Uani 1 d D
H9A H 0.1022(28) 0.1578(21) 0.0779(7) 0.051(7) Uiso 1 d D
H9B H 0.1196(32) 0.1311(22) 0.1616(14) 0.079(10) Uiso 1 d D
C10 C 0.1369(3) 0.2878(2) 0.14774(15) 0.0562(6) Uani 1 d .
H10A H 0.1125(3) 0.3067(2) 0.19948(15) 0.067 Uiso 1 calc R
H10B H 0.0935(3) 0.3423(2) 0.11073(15) 0.067 Uiso 1 calc R
C11 C 0.2971(3) 0.2915(2) 0.1492(2) 0.0619(7) Uani 1 d .
H11A H 0.3290(3) 0.3668(2) 0.1592(2) 0.074 Uiso 1 calc R
H11B H 0.3205(3) 0.2711(2) 0.0976(2) 0.074 Uiso 1 calc R
C12 C 0.3807(3) 0.2169(2) 0.2103(2) 0.0625(7) Uani 1 d .
H12A H 0.4822(3) 0.2335(2) 0.2123(2) 0.075 Uiso 1 calc R
H12B H 0.3526(3) 0.2339(2) 0.2616(2) 0.075 Uiso 1 calc R
C13 C 0.4271(3) 0.0643(2) 0.1265(2) 0.0634(7) Uani 1 d .
H13A H 0.5301(3) 0.0754(2) 0.1376(2) 0.076 Uiso 1 calc R
H13B H 0.3920(3) 0.1111(2) 0.0823(2) 0.076 Uiso 1 calc R
C14 C 0.3985(3) -0.0550(2) 0.10334(14) 0.0527(6) Uani 1 d .
C15 C 0.5062(3) -0.1184(2) 0.0787(2) 0.0619(6) Uani 1 d .
H15A H 0.5969(3) -0.0880(2) 0.0773(2) 0.074 Uiso 1 calc R
C16 C 0.4808(3) -0.2269(2) 0.0559(2) 0.0659(7) Uani 1 d .
H16A H 0.5546(3) -0.2677(2) 0.0385(2) 0.079 Uiso 1 calc R
C17 C 0.3484(3) -0.2762(2) 0.05856(13) 0.0566(6) Uani 1 d .
C18 C 0.2407(3) -0.2129(2) 0.0841(2) 0.0622(7) Uani 1 d .
H18A H 0.1510(3) -0.2441(2) 0.0871(2) 0.075 Uiso 1 calc R
C19 C 0.2650(3) -0.1034(2) 0.1052(2) 0.0611(7) Uani 1 d .
H19A H 0.1904(3) -0.0617(2) 0.1209(2) 0.073 Uiso 1 calc R
C20 C 0.3245(4) -0.3921(2) 0.0345(2) 0.0730(9) Uani 1 d .
H20A H 0.4049(4) -0.4304(2) 0.0228(2) 0.088 Uiso 1 calc R
C21 C 0.2051(5) -0.4470(3) 0.0278(2) 0.0845(10) Uani 1 d .
H21A H 0.1210(5) -0.4130(3) 0.0388(2) 0.101 Uiso 1 calc R
H21B H 0.2035(5) -0.5204(3) 0.0120(2) 0.101 Uiso 1 calc R
N N -0.1266(2) -0.1869(2) 0.07425(12) 0.0548(5) Uani 1 d .
O1 O -0.1182(3) -0.1758(2) 0.14582(11) 0.0878(7) Uani 1 d .
O2 O -0.1339(3) -0.1051(2) 0.03043(12) 0.0782(6) Uani 1 d .
O3 O -0.1274(3) -0.2800(2) 0.04530(13) 0.0809(7) Uani 1 d .

loop_
_atom_type_symbol
_atom_type_description
_atom_type_scat_dispersion_real
_atom_type_scat_dispersion_imag
_atom_type_scat_source
C C 0.0033 0.0016 'International Tables Vol C Tables 4.2.6.8 and 6.1.1.4'
H H 0.0000 0.0000 'International Tables Vol C Tables 4.2.6.8 and 6.1.1.4'
N N 0.0061 0.0033 'International Tables Vol C Tables 4.2.6.8 and 6.1.1.4'
O O 0.0106 0.0060 'International Tables Vol C Tables 4.2.6.8 and 6.1.1.4'

loop_
_geom_angle_atom_site_label_1
_geom_angle_atom_site_label_2
_geom_angle_atom_site_label_3
_geom_angle
C13 N1 C2 110.7(2)
C13 N1 C12 110.5(2)
C2 N1 C12 110.6(2)
N1 C2 C3 115.1(2)
C4 C3 C2 115.4(2)
N5 C4 C3 110.3(2)
C4 N5 C6 115.7(2)
N5 C6 C7 108.6(2)
C6 C7 C8 113.8(3)
N9 C8 C7 113.0(2)
C10 N9 C8 115.5(2)
N9 C10 C11 112.2(2)
C10 C11 C12 115.0(2)
N1 C12 C11 114.5(2)
N1 C13 C14 113.4(2)
C15 C14 C19 118.0(2)
C15 C14 C13 120.0(3)
C19 C14 C13 121.9(2)
C14 C15 C16 120.6(3)
C17 C16 C15 121.6(3)
C18 C17 C16 117.7(3)
C18 C17 C20 121.8(3)
C16 C17 C20 120.5(3)
C17 C18 C19 120.8(3)
C14 C19 C18 121.2(2)
C21 C20 C17 127.9(3)
O1 N O3 119.9(2)
O1 N O2 120.6(2)
O3 N O2 119.5(2)

loop_
_geom_bond_atom_site_label_1
_geom_bond_atom_site_label_2
_geom_bond_distance
N1 C13 1.467(3)
N1 C2 1.472(3)
N1 C12 1.473(3)
C2 C3 1.520(5)
C3 C4 1.517(5)
C4 N5 1.457(4)
N5 C6 1.465(4)
C6 C7 1.508(5)
C7 C8 1.514(4)
C8 N9 1.492(4)
N9 C10 1.484(3)
C10 C11 1.500(4)
C11 C12 1.524(4)
C13 C14 1.516(4)
C14 C15 1.378(4)
C14 C19 1.387(4)
C15 C16 1.385(4)
C16 C17 1.385(4)
C17 C18 1.382(4)
C17 C20 1.474(4)
C18 C19 1.389(4)
C20 C21 1.297(5)
N O1 1.225(3)
N O3 1.234(3)
N O2 1.240(3)
